data_7045666
loop_
_publ_author_name
'Batchelor, Lucinda K.'
'Berti, Beatrice'
'Cesari, Cristiana'
'Ciabatti, Iacopo'
'Dyson, Paul J.'
'Femoni, Cristina'
'Iapalucci, Maria C.'
'Mor, Matteo'
'Ruggieri, Silvia'
'Zacchini, Stefano'

_publ_section_title
;
 Water soluble derivatives of platinum carbonyl Chini clusters: synthesis,
 molecular structures and cytotoxicity of
 [Pt<sub>12</sub>(CO)<sub>20</sub>(PTA)<sub>4</sub>]<sup>2-</sup> and
 [Pt<sub>15</sub>(CO)<sub>25</sub>(PTA)<sub>5</sub>]<sup>2-</sup>&#x2009;.
;
_journal_issue 13
_journal_name_full 'Dalton transactions (Cambridge, England : 2003)'
_journal_page_first 4467
_journal_page_last 4477
_journal_paper_doi 10.1039/c8dt00228b
_journal_volume 47
_journal_year 2018
_chemical_formula_sum 'C78 H98 N17 O26 P5 Pt15'
_chemical_formula_weight 4770.93
_space_group_crystal_system monoclinic
_space_group_IT_number 14
_space_group_name_Hall '-P 2ybc'
_space_group_name_H-M_alt 'P 1 21/c 1'
_symmetry_space_group_name_Hall '-P 2ybc'
_symmetry_space_group_name_H-M 'P 1 21/c 1'
_atom_sites_solution_hydrogens geom
_audit_creation_method SHELXL-2014/7
_audit_update_record
;
2018-01-11 deposited with the CCDC.
2018-02-16 downloaded from the CCDC.
;
_cell_angle_alpha 90
_cell_angle_beta 94.7810(10)
_cell_angle_gamma 90
_cell_formula_units_Z 4
_cell_length_a 13.2630(7)
_cell_length_b 26.2687(14)
_cell_length_c 30.2864(16)
_cell_measurement_reflns_used 9636
_cell_measurement_temperature 100(2)
_cell_measurement_theta_max 26.450
_cell_measurement_theta_min 2.1865
_cell_volume 10515.1(10)
_computing_cell_refinement 'APEX2 (Bruker AXS, 2006)'
_computing_data_collection 'APEX2 (Bruker AXS, 2006)'
_computing_data_reduction 'SAINT (Bruker AXS, 2004)'
_computing_molecular_graphics 'SCHAKAL99 (Keller, 1999)'
_computing_publication_material 'XCIF (Bruker AXS, 2001)'
_computing_structure_refinement 'SHELXL-2014/7 (Sheldrick, 2014)'
_computing_structure_solution 'SHELXL-2014/7 (Sheldrick, 2014)'
_diffrn_ambient_temperature 100(2)
_diffrn_measured_fraction_theta_full 0.999
_diffrn_measured_fraction_theta_max 0.999
_diffrn_measurement_device_type 'CMOS area detector'
_diffrn_measurement_method 'phi and omega scans'
_diffrn_radiation_type MoK\a
_diffrn_radiation_wavelength 0.71073
_diffrn_reflns_av_R_equivalents 0.1787
_diffrn_reflns_av_unetI/netI 0.1088
_diffrn_reflns_Laue_measured_fraction_full 0.999
_diffrn_reflns_Laue_measured_fraction_max 0.999
_diffrn_reflns_limit_h_max 15
_diffrn_reflns_limit_h_min -15
_diffrn_reflns_limit_k_max 31
_diffrn_reflns_limit_k_min -31
_diffrn_reflns_limit_l_max 36
_diffrn_reflns_limit_l_min -36
_diffrn_reflns_number 123290
_diffrn_reflns_point_group_measured_fraction_full 0.999
_diffrn_reflns_point_group_measured_fraction_max 0.999
_diffrn_reflns_theta_full 25.000
_diffrn_reflns_theta_max 25.000
_diffrn_reflns_theta_min 1.349
_diffrn_source 'fine-focus sealed tube'
_exptl_absorpt_coefficient_mu 20.016
_exptl_absorpt_correction_T_max 0.2424
_exptl_absorpt_correction_T_min 0.0581
_exptl_absorpt_correction_type numerical
_exptl_absorpt_process_details
;
 Data were corrected for Lorentz polarization and absorption
 effects (numericaal absorption corrections SADABS).
 R(int) = 0.1456 (selected reflections only, before parameter refinement)
 R(int) = 0.0838 (selected reflections only, after parameter refinement)
;
_exptl_crystal_colour dark-green
_exptl_crystal_density_diffrn 3.014
_exptl_crystal_description plate
_exptl_crystal_F_000 8552
_exptl_crystal_size_max 0.160
_exptl_crystal_size_mid 0.150
_exptl_crystal_size_min 0.120
_refine_diff_density_max 5.707
_refine_diff_density_min -2.843
_refine_diff_density_rms 0.496
_refine_ls_extinction_method none
_refine_ls_goodness_of_fit_ref 1.151
_refine_ls_hydrogen_treatment constr
_refine_ls_matrix_type full
_refine_ls_number_parameters 1116
_refine_ls_number_reflns 18498
_refine_ls_number_restraints 589
_refine_ls_restrained_S_all 1.135
_refine_ls_R_factor_all 0.1563
_refine_ls_R_factor_gt 0.1103
_refine_ls_shift/su_max 0.001
_refine_ls_shift/su_mean 0.000
_refine_ls_structure_factor_coef Fsqd
_refine_ls_weighting_details 'w=1/[\s^2^(Fo^2^)+(0.0751P)^2^+1016.6105P] where P=(Fo^2^+2Fc^2^)/3'
_refine_ls_weighting_scheme calc
_refine_ls_wR_factor_gt 0.2163
_refine_ls_wR_factor_ref 0.2365
_reflns_Friedel_coverage 0.000
_reflns_number_gt 12476
_reflns_number_total 18498
_reflns_threshold_expression 'I > 2\s(I)'
_cod_data_source_file c8dt00228b2.cif
_cod_data_source_block Pt15PTA5
_cod_depositor_comments 'Adding full bibliography for 7045665--7045666.cif.'
_cod_database_code 7045666
_shelx_shelxl_version_number 2014/7
_shelx_space_group_comment
;
The symmetry employed for this shelxl refinement is uniquely defined
by the following loop, which should always be used as a source of
symmetry information in preference to the above space-group names.
They are only intended as comments.
;
_shelx_estimated_absorpt_t_min 0.142
_shelx_estimated_absorpt_t_max 0.197

loop_
_space_group_symop_operation_xyz
'x, y, z'
'-x, y+1/2, -z+1/2'
'-x, -y, -z'
'x, -y-1/2, z-1/2'

loop_
_atom_site_label
_atom_site_type_symbol
_atom_site_fract_x
_atom_site_fract_y
_atom_site_fract_z
_atom_site_U_iso_or_equiv
_atom_site_adp_type
_atom_site_occupancy
_atom_site_site_symmetry_order
_atom_site_calc_flag
_atom_site_refinement_flags_posn
_atom_site_refinement_flags_adp
Pt1 Pt 0.36273(12) 0.05878(6) 0.25808(6) 0.0377(4) Uani 1 1 d . .
Pt2 Pt 0.20047(12) 0.01513(6) 0.28659(6) 0.0388(4) Uani 1 1 d . .
Pt3 Pt 0.18184(12) 0.09904(6) 0.23658(6) 0.0395(4) Uani 1 1 d . .
Pt4 Pt 0.15806(10) 0.09856(5) 0.35831(5) 0.0291(3) Uani 1 1 d . .
Pt5 Pt 0.35560(11) 0.10702(6) 0.35286(5) 0.0351(4) Uani 1 1 d . .
Pt6 Pt 0.22994(11) 0.17311(6) 0.31097(5) 0.0340(4) Uani 1 1 d . .
Pt7 Pt 0.39882(10) 0.21361(5) 0.40565(5) 0.0290(3) Uani 1 1 d . .
Pt8 Pt 0.21483(10) 0.24750(5) 0.38270(5) 0.0294(3) Uani 1 1 d . .
Pt9 Pt 0.24225(10) 0.16973(5) 0.43952(5) 0.0297(3) Uani 1 1 d . .
Pt10 Pt 0.39052(10) 0.26255(5) 0.50139(5) 0.0289(3) Uani 1 1 d . .
Pt11 Pt 0.26048(10) 0.32174(5) 0.45391(5) 0.0281(3) Uani 1 1 d . .
Pt12 Pt 0.19375(10) 0.25584(5) 0.51142(5) 0.0267(3) Uani 1 1 d . .
Pt13 Pt 0.44556(10) 0.37272(5) 0.54742(5) 0.0298(3) Uani 1 1 d . .
Pt14 Pt 0.25147(10) 0.39477(5) 0.52763(5) 0.0297(3) Uani 1 1 d . .
Pt15 Pt 0.30535(10) 0.32356(5) 0.58797(5) 0.0324(4) Uani 1 1 d . .
C1 C 0.353(3) -0.0109(16) 0.2896(14) 0.042(10) Uani 1 1 d . U
C2 C 0.151(3) -0.0417(13) 0.3173(12) 0.031(8) Uani 1 1 d . U
C3 C 0.070(3) 0.0483(14) 0.2516(13) 0.035(9) Uani 1 1 d . U
C4 C 0.104(3) 0.1485(16) 0.2005(15) 0.044(10) Uani 1 1 d . U
C5 C 0.330(2) 0.1181(13) 0.2175(12) 0.026(8) Uani 1 1 d . U
C6 C 0.267(3) 0.0530(14) 0.3883(13) 0.034(9) Uani 1 1 d . U
C7 C 0.474(4) 0.0739(18) 0.3714(16) 0.056(12) Uani 1 1 d . U
C8 C 0.385(2) 0.1598(12) 0.3139(11) 0.022(7) Uani 1 1 d . U
C9 C 0.205(3) 0.2260(15) 0.2725(13) 0.038(9) Uani 1 1 d . U
C10 C 0.080(3) 0.1499(15) 0.3208(13) 0.039(10) Uani 1 1 d . U
C11 C 0.405(3) 0.1560(14) 0.4503(12) 0.031(8) Uani 1 1 d . U
C12 C 0.202(3) 0.1196(15) 0.4780(13) 0.035(9) Uani 1 1 d . U
C13 C 0.110(3) 0.2055(15) 0.4159(13) 0.036(9) Uani 1 1 d . U
C14 C 0.120(4) 0.2889(19) 0.3536(17) 0.060(13) Uani 1 1 d . U
C15 C 0.354(3) 0.2702(13) 0.3626(13) 0.032(8) Uani 1 1 d . U
C16 C 0.305(2) 0.2143(13) 0.5427(11) 0.024(7) Uani 1 1 d . U
C17 C 0.511(3) 0.2349(15) 0.5297(14) 0.041(10) Uani 1 1 d . U
C18 C 0.420(3) 0.3194(14) 0.4548(13) 0.033(9) Uani 1 1 d . U
C19 C 0.235(3) 0.3766(13) 0.4165(12) 0.026(8) Uani 1 1 d . U
C20 C 0.104(3) 0.3083(13) 0.4718(11) 0.027(8) Uani 1 1 d . U
C21 C 0.383(2) 0.4306(11) 0.5078(10) 0.013(6) Uani 1 1 d . U
C22 C 0.142(3) 0.4288(13) 0.5005(12) 0.027(8) Uani 1 1 d . U
C23 C 0.175(2) 0.3653(12) 0.5792(10) 0.019(7) Uani 1 1 d . U
C24 C 0.269(2) 0.2760(12) 0.6306(11) 0.018(7) Uani 1 1 d . U
C25 C 0.460(2) 0.3256(13) 0.5982(12) 0.028(8) Uani 1 1 d . U
O1 O 0.401(2) -0.0452(11) 0.3006(11) 0.059(8) Uani 1 1 d . U
O2 O 0.122(2) -0.0744(11) 0.3334(10) 0.053(8) Uani 1 1 d . U
O3 O -0.0084(19) 0.0382(10) 0.2429(9) 0.039(6) Uani 1 1 d . U
O4 O 0.045(2) 0.1714(13) 0.1834(11) 0.066(9) Uani 1 1 d . U
O5 O 0.363(2) 0.1486(11) 0.1974(10) 0.048(7) Uani 1 1 d . U
O6 O 0.2818(18) 0.0183(11) 0.4100(10) 0.045(7) Uani 1 1 d . U
O7 O 0.542(3) 0.0502(16) 0.3868(14) 0.093(12) Uani 1 1 d . U
O8 O 0.453(2) 0.1838(11) 0.2941(11) 0.058(8) Uani 1 1 d . U
O9 O 0.189(3) 0.2623(13) 0.2492(12) 0.074(10) Uani 1 1 d . U
O10 O -0.0034(19) 0.1646(9) 0.3108(9) 0.037(6) Uani 1 1 d . U
O11 O 0.456(2) 0.1276(10) 0.4694(10) 0.046(7) Uani 1 1 d . U
O12 O 0.182(2) 0.0873(11) 0.5017(10) 0.059(8) Uani 1 1 d . U
O13 O 0.025(2) 0.2054(10) 0.4164(10) 0.046(7) Uani 1 1 d . U
O14 O 0.056(2) 0.3172(12) 0.3395(10) 0.058(8) Uani 1 1 d . U
O15 O 0.387(2) 0.3004(11) 0.3376(9) 0.049(7) Uani 1 1 d . U
O16 O 0.3263(17) 0.1813(9) 0.5661(8) 0.031(6) Uani 1 1 d . U
O17 O 0.575(2) 0.2169(11) 0.5491(10) 0.051(8) Uani 1 1 d . U
O18 O 0.4826(17) 0.3384(9) 0.4384(8) 0.032(6) Uani 1 1 d . U
O19 O 0.220(2) 0.4141(10) 0.3945(10) 0.052(8) Uani 1 1 d . U
O20 O 0.0253(16) 0.3212(9) 0.4619(9) 0.033(6) Uani 1 1 d . U
O21 O 0.4069(19) 0.4622(9) 0.4853(10) 0.041(7) Uani 1 1 d . U
O22 O 0.072(2) 0.4485(11) 0.4848(10) 0.054(8) Uani 1 1 d . U
O23 O 0.1058(17) 0.3779(10) 0.5966(9) 0.036(6) Uani 1 1 d . U
O24 O 0.250(2) 0.2527(11) 0.6577(10) 0.049(7) Uani 1 1 d . U
O25 O 0.523(2) 0.3071(10) 0.6269(9) 0.044(7) Uani 1 1 d . U
P1 P 0.5252(8) 0.0552(4) 0.2455(4) 0.042(3) Uani 1 1 d . .
N1 N 0.730(3) 0.0710(16) 0.2718(14) 0.069(12) Uani 1 1 d D U
N2 N 0.676(3) 0.0773(14) 0.1902(13) 0.056(10) Uani 1 1 d D U
N3 N 0.687(3) -0.0076(12) 0.2259(11) 0.047(9) Uani 1 1 d D U
C31 C 0.625(3) 0.0755(15) 0.2852(13) 0.040(10) Uani 1 1 d . U
H31A H 0.6129 0.1116 0.2926 0.048 Uiso 1 1 calc R U
H31B H 0.6205 0.0554 0.3127 0.048 Uiso 1 1 calc R U
C32 C 0.564(4) 0.088(2) 0.1950(18) 0.075(16) Uani 1 1 d . U
H32A H 0.5227 0.0759 0.1684 0.090 Uiso 1 1 calc R U
H32B H 0.5533 0.1253 0.1976 0.090 Uiso 1 1 calc R U
C33 C 0.578(3) -0.0087(16) 0.2356(15) 0.051(11) Uani 1 1 d . U
H33A H 0.5712 -0.0301 0.2621 0.061 Uiso 1 1 calc R U
H33B H 0.5375 -0.0247 0.2104 0.061 Uiso 1 1 calc R U
C34 C 0.732(3) 0.0962(16) 0.2314(15) 0.050(11) Uani 1 1 d . U
H34A H 0.8042 0.0987 0.2253 0.060 Uiso 1 1 calc R U
H34B H 0.7085 0.1314 0.2360 0.060 Uiso 1 1 calc R U
C35 C 0.700(4) 0.0233(16) 0.1892(13) 0.055(12) Uani 1 1 d D U
H35A H 0.6587 0.0084 0.1637 0.066 Uiso 1 1 calc R U
H35B H 0.7716 0.0202 0.1828 0.066 Uiso 1 1 calc R U
C36 C 0.742(4) 0.017(2) 0.2638(18) 0.070(15) Uani 1 1 d D U
H36A H 0.7251 -0.0010 0.2908 0.084 Uiso 1 1 calc R U
H36B H 0.8154 0.0112 0.2610 0.084 Uiso 1 1 calc R U
P2 P 0.0268(7) 0.0584(4) 0.3843(3) 0.032(2) Uani 1 1 d . .
N4 N -0.1443(18) 0.0653(9) 0.4308(8) 0.016(5) Uani 1 1 d . U
N5 N -0.049(2) -0.0139(11) 0.4354(10) 0.035(7) Uani 1 1 d . U
N6 N -0.1513(19) 0.0055(10) 0.3697(9) 0.023(6) Uani 1 1 d . U
C41 C -0.060(3) 0.0947(15) 0.4173(14) 0.041(10) Uani 1 1 d . U
H41A H -0.0208 0.1081 0.4441 0.049 Uiso 1 1 calc R U
H41B H -0.0863 0.1243 0.3997 0.049 Uiso 1 1 calc R U
C42 C 0.048(2) 0.0062(12) 0.4227(12) 0.026(8) Uani 1 1 d . U
H42A H 0.0860 -0.0212 0.4088 0.031 Uiso 1 1 calc R U
H42B H 0.0895 0.0180 0.4495 0.031 Uiso 1 1 calc R U
C43 C -0.073(2) 0.0270(13) 0.3469(12) 0.027(8) Uani 1 1 d . U
H43A H -0.1029 0.0523 0.3254 0.033 Uiso 1 1 calc R U
H43B H -0.0419 -0.0002 0.3300 0.033 Uiso 1 1 calc R U
C44 C -0.108(3) 0.0239(15) 0.4593(14) 0.047(11) Uani 1 1 d . U
H44A H -0.1669 0.0066 0.4710 0.057 Uiso 1 1 calc R U
H44B H -0.0655 0.0378 0.4848 0.057 Uiso 1 1 calc R U
C45 C -0.115(3) -0.0332(13) 0.3989(12) 0.033(9) Uani 1 1 d . U
H45A H -0.0779 -0.0586 0.3823 0.039 Uiso 1 1 calc R U
H45B H -0.1731 -0.0507 0.4108 0.039 Uiso 1 1 calc R U
C46 C -0.205(3) 0.0445(13) 0.3931(12) 0.030(8) Uani 1 1 d . U
H46A H -0.2253 0.0724 0.3723 0.037 Uiso 1 1 calc R U
H46B H -0.2674 0.0295 0.4034 0.037 Uiso 1 1 calc R U
P3 P 0.5639(7) 0.2210(4) 0.3991(4) 0.035(2) Uani 1 1 d . .
N7 N 0.720(3) 0.2656(16) 0.3563(14) 0.067(12) Uani 1 1 d . U
N8 N 0.750(2) 0.2453(15) 0.4349(13) 0.060(11) Uani 1 1 d D U
N9 N 0.744(3) 0.1783(14) 0.3810(12) 0.052(9) Uani 1 1 d . U
C51 C 0.610(3) 0.2637(18) 0.3553(16) 0.059(13) Uani 1 1 d . U
H51A H 0.5819 0.2514 0.3258 0.070 Uiso 1 1 calc R U
H51B H 0.5836 0.2985 0.3594 0.070 Uiso 1 1 calc R U
C52 C 0.650(2) 0.2421(16) 0.4464(14) 0.045(10) Uani 1 1 d D U
H52A H 0.6282 0.2759 0.4566 0.054 Uiso 1 1 calc R U
H52B H 0.6467 0.2178 0.4712 0.054 Uiso 1 1 calc R U
C53 C 0.639(3) 0.1657(16) 0.3854(14) 0.045(10) Uani 1 1 d . U
H53A H 0.6356 0.1397 0.4088 0.055 Uiso 1 1 calc R U
H53B H 0.6097 0.1508 0.3572 0.055 Uiso 1 1 calc R U
C54 C 0.757(3) 0.2828(17) 0.3988(15) 0.054(12) Uani 1 1 d . U
H54A H 0.7199 0.3139 0.4060 0.064 Uiso 1 1 calc R U
H54B H 0.8294 0.2924 0.3978 0.064 Uiso 1 1 calc R U
C55 C 0.791(4) 0.1986(19) 0.4224(17) 0.062(13) Uani 1 1 d . U
H55A H 0.7832 0.1735 0.4463 0.075 Uiso 1 1 calc R U
H55B H 0.8641 0.2032 0.4197 0.075 Uiso 1 1 calc R U
C56 C 0.756(4) 0.2156(17) 0.3459(16) 0.057(12) Uani 1 1 d . U
H56A H 0.8291 0.2180 0.3408 0.068 Uiso 1 1 calc R U
H56B H 0.7195 0.2035 0.3182 0.068 Uiso 1 1 calc R U
P4 P 0.0676(6) 0.2236(3) 0.5468(3) 0.025(2) Uani 1 1 d . .
N10 N -0.120(2) 0.1753(11) 0.5421(10) 0.031(7) Uani 1 1 d . U
N11 N 0.002(2) 0.1538(13) 0.6062(11) 0.042(8) Uani 1 1 d . U
N12 N -0.0814(19) 0.2366(10) 0.6030(9) 0.022(6) Uani 1 1 d . U
C61 C -0.042(3) 0.1955(14) 0.5164(12) 0.033(9) Uani 1 1 d . U
H61A H -0.0733 0.2216 0.4960 0.039 Uiso 1 1 calc R U
H61B H -0.0183 0.1676 0.4978 0.039 Uiso 1 1 calc R U
C62 C 0.089(3) 0.1696(14) 0.5841(12) 0.032(8) Uani 1 1 d . U
H62A H 0.1124 0.1405 0.5670 0.038 Uiso 1 1 calc R U
H62B H 0.1440 0.1785 0.6069 0.038 Uiso 1 1 calc R U
C63 C -0.001(3) 0.2628(14) 0.5832(13) 0.035(9) Uani 1 1 d . U
H63A H 0.0468 0.2764 0.6070 0.042 Uiso 1 1 calc R U
H63B H -0.0306 0.2922 0.5661 0.042 Uiso 1 1 calc R U
C64 C -0.081(3) 0.1386(14) 0.5727(13) 0.036(9) Uani 1 1 d . U
H64A H -0.0557 0.1097 0.5557 0.044 Uiso 1 1 calc R U
H64B H -0.1373 0.1258 0.5888 0.044 Uiso 1 1 calc R U
C65 C -0.041(3) 0.1958(12) 0.6305(11) 0.025(8) Uani 1 1 d . U
H65A H -0.0963 0.1821 0.6474 0.030 Uiso 1 1 calc R U
H65B H 0.0116 0.2096 0.6522 0.030 Uiso 1 1 calc R U
C66 C -0.155(2) 0.2178(12) 0.5701(11) 0.022(7) Uani 1 1 d . U
H66A H -0.1774 0.2464 0.5504 0.027 Uiso 1 1 calc R U
H66B H -0.2143 0.2060 0.5849 0.027 Uiso 1 1 calc R U
P5 P 0.6094(7) 0.3858(4) 0.5410(4) 0.032(2) Uani 1 1 d . .
N13 N 0.785(2) 0.4355(13) 0.5737(12) 0.043(8) Uani 1 1 d . U
N14 N 0.769(2) 0.4165(12) 0.4915(11) 0.039(8) Uani 1 1 d D U
N15 N 0.801(2) 0.3470(14) 0.5468(13) 0.051(9) Uani 1 1 d D U
C71 C 0.679(3) 0.4323(16) 0.5778(14) 0.044(10) Uani 1 1 d . U
H71A H 0.6493 0.4663 0.5720 0.053 Uiso 1 1 calc R U
H71B H 0.6689 0.4233 0.6089 0.053 Uiso 1 1 calc R U
C72 C 0.661(3) 0.4080(15) 0.4896(13) 0.040(10) Uani 1 1 d . U
H72A H 0.6427 0.3826 0.4661 0.047 Uiso 1 1 calc R U
H72B H 0.6263 0.4402 0.4805 0.047 Uiso 1 1 calc R U
C73 C 0.701(2) 0.3322(14) 0.5493(13) 0.037(9) Uani 1 1 d D U
H73A H 0.6941 0.3166 0.5786 0.044 Uiso 1 1 calc R U
H73B H 0.6839 0.3058 0.5265 0.044 Uiso 1 1 calc R U
C74 C 0.798(3) 0.4511(17) 0.5279(15) 0.051(11) Uani 1 1 d . U
H74A H 0.7584 0.4829 0.5223 0.061 Uiso 1 1 calc R U
H74B H 0.8697 0.4598 0.5263 0.061 Uiso 1 1 calc R U
C75 C 0.817(3) 0.3694(16) 0.5051(15) 0.049(11) Uani 1 1 d D U
H75A H 0.7960 0.3438 0.4821 0.059 Uiso 1 1 calc R U
H75B H 0.8906 0.3743 0.5043 0.059 Uiso 1 1 calc R U
C76 C 0.833(3) 0.3847(15) 0.5802(15) 0.047(11) Uani 1 1 d . U
H76A H 0.9072 0.3889 0.5808 0.056 Uiso 1 1 calc R U
H76B H 0.8177 0.3715 0.6096 0.056 Uiso 1 1 calc R U
N16 N 0.522(3) 0.3144(14) 0.2054(14) 0.085(14) Uiso 1 1 d D .
C101 C 0.525(5) 0.346(2) 0.2471(19) 0.10(2) Uiso 1 1 d D .
H10A H 0.5788 0.3336 0.2684 0.154 Uiso 1 1 calc R U
H10B H 0.5378 0.3817 0.2400 0.154 Uiso 1 1 calc R U
H10C H 0.4597 0.3434 0.2600 0.154 Uiso 1 1 calc R U
C102 C 0.436(5) 0.339(3) 0.177(2) 0.11(2) Uiso 1 1 d D .
H10D H 0.3751 0.3390 0.1933 0.167 Uiso 1 1 calc R U
H10E H 0.4543 0.3738 0.1700 0.167 Uiso 1 1 calc R U
H10F H 0.4229 0.3194 0.1496 0.167 Uiso 1 1 calc R U
C103 C 0.495(3) 0.2599(14) 0.2162(14) 0.048(11) Uiso 1 1 d D .
H10G H 0.5507 0.2444 0.2346 0.072 Uiso 1 1 calc R U
H10H H 0.4337 0.2598 0.2324 0.072 Uiso 1 1 calc R U
H10I H 0.4819 0.2405 0.1887 0.072 Uiso 1 1 calc R U
C104 C 0.610(4) 0.316(2) 0.1770(18) 0.079(16) Uiso 1 1 d D .
H10J H 0.6176 0.3514 0.1657 0.095 Uiso 1 1 calc R U
H10K H 0.5966 0.2935 0.1512 0.095 Uiso 1 1 calc R U
C105 C 0.709(2) 0.3003(13) 0.2025(11) 0.056(12) Uiso 1 1 d G .
C106 C 0.769(3) 0.3339(10) 0.2286(12) 0.073(15) Uiso 1 1 d G .
H106 H 0.7493 0.3685 0.2310 0.087 Uiso 1 1 calc R U
C107 C 0.859(2) 0.3170(13) 0.2511(11) 0.077(16) Uiso 1 1 d G .
H107 H 0.8998 0.3400 0.2689 0.092 Uiso 1 1 calc R U
C108 C 0.888(2) 0.2665(14) 0.2475(12) 0.10(2) Uiso 1 1 d G .
H108 H 0.9492 0.2550 0.2628 0.117 Uiso 1 1 calc R U
C109 C 0.828(3) 0.2329(10) 0.2214(13) 0.077(16) Uiso 1 1 d G .
H109 H 0.8481 0.1983 0.2190 0.092 Uiso 1 1 calc R U
C110 C 0.739(3) 0.2498(12) 0.1990(11) 0.09(2) Uiso 1 1 d G .
H110 H 0.6976 0.2268 0.1812 0.114 Uiso 1 1 calc R U
N17 N 0.898(2) 0.4648(11) 0.3717(10) 0.045(8) Uiso 1 1 d D U
C201 C 0.892(4) 0.4912(17) 0.4123(13) 0.059(13) Uiso 1 1 d D U
H20A H 0.9510 0.4830 0.4326 0.089 Uiso 1 1 calc R U
H20B H 0.8897 0.5279 0.4067 0.089 Uiso 1 1 calc R U
H20C H 0.8302 0.4808 0.4256 0.089 Uiso 1 1 calc R U
C202 C 0.994(4) 0.479(3) 0.356(2) 0.12(2) Uiso 1 1 d D U
H20D H 1.0025 0.4615 0.3283 0.178 Uiso 1 1 calc R U
H20E H 0.9958 0.5157 0.3521 0.178 Uiso 1 1 calc R U
H20F H 1.0484 0.4686 0.3785 0.178 Uiso 1 1 calc R U
C203 C 0.901(4) 0.4117(15) 0.3825(18) 0.077(16) Uiso 1 1 d D U
H20G H 0.9057 0.3917 0.3554 0.116 Uiso 1 1 calc R U
H20H H 0.9602 0.4047 0.4032 0.116 Uiso 1 1 calc R U
H20I H 0.8393 0.4024 0.3962 0.116 Uiso 1 1 calc R U
C204 C 0.817(3) 0.473(2) 0.3383(15) 0.064(13) Uiso 1 1 d D U
H20J H 0.8270 0.4486 0.3138 0.077 Uiso 1 1 calc R U
H20K H 0.8242 0.5074 0.3264 0.077 Uiso 1 1 calc R U
C205 C 0.7053(17) 0.4662(11) 0.3515(10) 0.048(11) Uiso 1 1 d G .
C206 C 0.6595(19) 0.5038(9) 0.3752(10) 0.052(12) Uiso 1 1 d G .
H206 H 0.6926 0.5356 0.3808 0.063 Uiso 1 1 calc R U
C207 C 0.5654(19) 0.4950(9) 0.3908(9) 0.048(11) Uiso 1 1 d G .
H207 H 0.5341 0.5208 0.4070 0.057 Uiso 1 1 calc R U
C208 C 0.5170(16) 0.4486(10) 0.3826(9) 0.049(11) Uiso 1 1 d G .
H208 H 0.4527 0.4426 0.3933 0.059 Uiso 1 1 calc R U
C209 C 0.563(2) 0.4110(8) 0.3589(10) 0.055(12) Uiso 1 1 d G .
H209 H 0.5297 0.3793 0.3534 0.066 Uiso 1 1 calc R U
C210 C 0.657(2) 0.4198(10) 0.3434(10) 0.076(16) Uiso 1 1 d G .
H210 H 0.6881 0.3941 0.3272 0.091 Uiso 1 1 calc R U
O301 O 0.322(3) 0.8878(15) 0.3998(14) 0.087(12) Uiso 1 1 d . .
C301 C 0.369(4) 0.908(2) 0.4326(18) 0.066(14) Uiso 1 1 d . .
C302 C 0.473(3) 0.9282(18) 0.4251(16) 0.057(12) Uiso 1 1 d . .
H30A H 0.5036 0.9433 0.4526 0.085 Uiso 1 1 calc R U
H30B H 0.5155 0.9003 0.4160 0.085 Uiso 1 1 calc R U
H30C H 0.4669 0.9542 0.4018 0.085 Uiso 1 1 calc R U
C303 C 0.326(4) 0.9146(18) 0.4733(15) 0.058(12) Uiso 1 1 d . .
H30D H 0.3746 0.9311 0.4947 0.086 Uiso 1 1 calc R U
H30E H 0.2650 0.9359 0.4686 0.086 Uiso 1 1 calc R U
H30F H 0.3071 0.8813 0.4848 0.086 Uiso 1 1 calc R U

loop_
_atom_site_aniso_label
_atom_site_aniso_U_11
_atom_site_aniso_U_22
_atom_site_aniso_U_33
_atom_site_aniso_U_23
_atom_site_aniso_U_13
_atom_site_aniso_U_12
Pt1 0.0363(8) 0.0346(8) 0.0421(10) -0.0004(7) 0.0024(7) -0.0009(7)
Pt2 0.0377(9) 0.0370(9) 0.0424(10) -0.0029(7) 0.0074(7) -0.0010(7)
Pt3 0.0390(9) 0.0397(9) 0.0401(10) -0.0006(7) 0.0046(7) 0.0055(7)
Pt4 0.0251(7) 0.0301(8) 0.0324(8) -0.0005(6) 0.0042(6) 0.0027(6)
Pt5 0.0259(7) 0.0384(8) 0.0413(9) -0.0100(7) 0.0049(7) -0.0004(6)
Pt6 0.0375(8) 0.0320(8) 0.0337(9) -0.0034(7) 0.0104(7) -0.0040(6)
Pt7 0.0196(7) 0.0306(7) 0.0369(9) -0.0041(6) 0.0040(6) 0.0010(6)
Pt8 0.0249(7) 0.0285(7) 0.0345(8) -0.0037(6) 0.0014(6) 0.0028(6)
Pt9 0.0252(7) 0.0292(7) 0.0351(9) -0.0033(6) 0.0044(6) -0.0001(6)
Pt10 0.0214(7) 0.0250(7) 0.0407(9) -0.0045(6) 0.0058(6) -0.0001(6)
Pt11 0.0265(7) 0.0258(7) 0.0329(8) -0.0021(6) 0.0070(6) -0.0017(6)
Pt12 0.0224(7) 0.0229(7) 0.0351(8) -0.0015(6) 0.0048(6) 0.0009(5)
Pt13 0.0196(7) 0.0290(7) 0.0410(9) -0.0028(7) 0.0042(6) 0.0035(6)
Pt14 0.0197(7) 0.0274(7) 0.0420(9) -0.0045(6) 0.0029(6) 0.0009(6)
Pt15 0.0241(7) 0.0300(8) 0.0431(9) -0.0026(7) 0.0032(6) -0.0004(6)
C1 0.041(13) 0.043(13) 0.043(13) 0.003(9) 0.000(9) 0.004(9)
C2 0.035(11) 0.025(11) 0.031(11) 0.007(9) 0.000(9) -0.004(9)
C3 0.034(12) 0.036(12) 0.035(12) 0.005(9) 0.004(9) -0.007(9)
C4 0.041(13) 0.042(13) 0.048(13) -0.002(9) 0.001(9) 0.003(9)
C5 0.020(10) 0.025(11) 0.034(11) 0.002(9) 0.013(9) 0.002(8)
C6 0.030(11) 0.034(12) 0.036(12) 0.005(9) 0.000(9) -0.004(9)
C7 0.056(15) 0.055(15) 0.059(15) -0.004(9) 0.004(10) -0.002(9)
C8 0.016(10) 0.019(10) 0.029(11) -0.011(8) -0.008(8) 0.011(8)
C9 0.039(12) 0.038(12) 0.038(12) -0.009(9) 0.004(9) 0.010(9)
C10 0.041(12) 0.040(12) 0.037(12) 0.001(9) 0.004(9) -0.004(9)
C11 0.025(11) 0.034(11) 0.034(12) -0.005(9) 0.007(9) 0.005(9)
C12 0.037(12) 0.035(12) 0.034(12) 0.000(9) 0.002(9) 0.002(9)
C13 0.031(12) 0.038(12) 0.039(12) -0.002(9) 0.002(9) 0.004(9)
C14 0.060(15) 0.065(15) 0.057(15) -0.002(10) 0.005(10) 0.001(10)
C15 0.031(11) 0.027(11) 0.039(12) 0.005(9) 0.005(9) -0.007(9)
C16 0.020(10) 0.031(11) 0.022(11) -0.004(9) 0.013(8) -0.002(8)
C17 0.042(13) 0.037(12) 0.044(13) 0.000(9) 0.001(9) 0.000(9)
C18 0.022(11) 0.040(12) 0.039(12) -0.005(9) 0.010(9) 0.005(9)
C19 0.027(11) 0.022(11) 0.031(11) 0.000(9) 0.009(9) -0.005(8)
C20 0.032(11) 0.028(11) 0.021(11) -0.005(9) 0.010(9) -0.004(9)
C21 0.010(9) 0.016(10) 0.016(10) 0.004(8) 0.008(8) -0.001(8)
C22 0.026(11) 0.027(11) 0.028(11) 0.001(9) 0.007(9) -0.002(9)
C23 0.016(10) 0.023(10) 0.019(10) 0.004(8) 0.008(8) -0.004(8)
C24 0.014(10) 0.026(10) 0.016(10) 0.005(8) 0.008(8) 0.007(8)
C25 0.021(10) 0.031(10) 0.033(10) -0.005(7) 0.007(7) 0.010(7)
O1 0.061(15) 0.047(14) 0.067(16) 0.012(13) 0.006(13) 0.014(13)
O2 0.061(15) 0.038(13) 0.060(15) -0.002(12) 0.012(13) -0.004(12)
O3 0.029(12) 0.037(12) 0.049(14) 0.008(11) 0.003(11) 0.002(10)
O4 0.065(15) 0.071(16) 0.060(16) -0.002(14) 0.001(13) 0.030(14)
O5 0.049(14) 0.042(13) 0.055(15) 0.002(12) 0.017(12) 0.011(11)
O6 0.026(12) 0.049(13) 0.058(15) -0.001(12) -0.012(11) 0.014(11)
O7 0.078(18) 0.094(19) 0.11(2) 0.017(16) 0.004(16) 0.005(16)
O8 0.055(14) 0.045(14) 0.076(16) 0.007(13) 0.008(13) -0.008(12)
O9 0.100(18) 0.057(16) 0.064(17) 0.001(14) 0.002(15) 0.000(14)
O10 0.039(12) 0.027(11) 0.045(13) -0.001(10) 0.003(11) -0.002(10)
O11 0.052(14) 0.027(12) 0.059(15) 0.002(11) 0.002(12) 0.015(11)
O12 0.077(16) 0.049(14) 0.051(15) 0.005(13) 0.010(13) 0.004(13)
O13 0.037(13) 0.048(13) 0.056(15) -0.014(12) 0.018(12) 0.003(11)
O14 0.056(14) 0.064(15) 0.054(15) -0.006(13) -0.004(12) 0.009(13)
O15 0.046(13) 0.063(15) 0.039(14) 0.009(12) 0.016(11) -0.009(12)
O16 0.029(11) 0.027(11) 0.037(12) 0.008(10) 0.000(10) 0.009(10)
O17 0.044(13) 0.047(14) 0.061(15) 0.008(12) -0.003(12) 0.010(12)
O18 0.024(11) 0.030(11) 0.044(13) 0.005(10) 0.010(10) 0.001(10)
O19 0.074(16) 0.030(12) 0.049(14) -0.002(12) -0.003(13) -0.005(12)
O20 0.012(10) 0.037(12) 0.051(14) 0.009(11) 0.009(10) 0.010(9)
O21 0.034(12) 0.025(11) 0.063(15) -0.002(11) 0.000(11) -0.003(10)
O22 0.039(13) 0.055(14) 0.066(16) 0.013(13) -0.013(12) 0.012(12)
O23 0.018(11) 0.043(13) 0.046(13) -0.009(11) 0.010(10) 0.007(10)
O24 0.045(13) 0.056(14) 0.046(14) 0.010(12) -0.003(12) 0.011(12)
O25 0.040(13) 0.046(13) 0.046(14) -0.004(11) 0.003(11) -0.004(11)
P1 0.041(6) 0.041(6) 0.045(7) -0.002(5) 0.006(5) 0.002(5)
N1 0.072(14) 0.069(14) 0.066(14) 0.001(9) 0.004(9) -0.005(9)
N2 0.054(13) 0.054(13) 0.059(13) 0.005(9) 0.008(9) 0.007(9)
N3 0.045(12) 0.044(12) 0.052(12) -0.003(9) 0.007(9) 0.002(9)
C31 0.042(12) 0.039(12) 0.039(13) -0.008(9) 0.005(9) 0.007(9)
C32 0.075(18) 0.076(18) 0.076(18) 0.001(10) 0.010(10) -0.002(10)
C33 0.048(14) 0.050(14) 0.054(14) 0.001(9) 0.002(9) 0.003(9)
C34 0.048(13) 0.047(14) 0.055(14) 0.000(9) 0.005(9) -0.001(9)
C35 0.056(14) 0.055(14) 0.055(15) 0.003(9) 0.002(9) 0.001(9)
C36 0.066(17) 0.076(17) 0.068(17) 0.002(10) 0.005(10) -0.003(10)
P2 0.033(5) 0.033(5) 0.030(6) 0.003(4) 0.004(4) 0.005(4)
N4 0.016(9) 0.014(9) 0.020(9) -0.008(7) 0.012(7) -0.002(7)
N5 0.036(10) 0.033(10) 0.037(11) -0.001(8) -0.006(8) 0.004(8)
N6 0.015(9) 0.026(9) 0.028(10) 0.005(8) 0.003(8) 0.003(8)
C41 0.041(12) 0.041(12) 0.041(13) -0.004(9) 0.005(9) 0.004(9)
C42 0.022(10) 0.025(11) 0.031(11) -0.003(9) 0.010(9) 0.000(8)
C43 0.021(10) 0.028(11) 0.032(11) 0.002(9) 0.002(9) 0.002(8)
C44 0.048(13) 0.042(13) 0.051(14) 0.000(9) 0.007(9) -0.003(9)
C45 0.035(11) 0.030(11) 0.034(12) -0.003(9) 0.008(9) -0.005(9)
C46 0.032(11) 0.029(11) 0.031(11) -0.007(9) 0.005(9) 0.004(9)
P3 0.015(4) 0.036(5) 0.054(7) -0.010(5) 0.009(4) 0.001(4)
N7 0.066(14) 0.068(14) 0.068(14) 0.001(9) 0.008(9) -0.002(9)
N8 0.055(13) 0.063(13) 0.062(13) 0.001(9) 0.009(9) 0.007(9)
N9 0.050(12) 0.054(12) 0.051(12) -0.005(9) 0.006(9) -0.002(9)
C51 0.058(15) 0.062(15) 0.057(15) 0.007(10) 0.011(10) -0.003(9)
C52 0.043(13) 0.047(13) 0.047(13) -0.001(9) 0.009(9) 0.008(9)
C53 0.045(13) 0.047(13) 0.044(13) 0.001(9) 0.002(9) 0.000(9)
C54 0.054(14) 0.051(14) 0.057(14) 0.000(9) 0.006(9) -0.007(9)
C55 0.061(15) 0.063(16) 0.064(16) -0.007(10) 0.010(10) 0.003(10)
C56 0.057(15) 0.057(15) 0.058(15) 0.002(10) 0.009(10) 0.002(9)
P4 0.016(4) 0.019(4) 0.042(6) 0.007(4) 0.015(4) 0.004(3)
N10 0.030(10) 0.026(10) 0.035(10) 0.000(8) -0.001(8) 0.003(8)
N11 0.040(11) 0.044(11) 0.043(11) 0.001(9) 0.010(9) 0.002(9)
N12 0.020(9) 0.024(9) 0.025(10) 0.001(8) 0.008(8) 0.003(8)
C61 0.032(11) 0.029(11) 0.037(12) -0.001(9) 0.002(9) 0.003(9)
C62 0.028(11) 0.033(11) 0.034(12) -0.001(9) 0.006(9) 0.002(9)
C63 0.035(12) 0.030(12) 0.039(12) -0.001(9) 0.000(9) 0.001(9)
C64 0.037(12) 0.033(12) 0.039(12) -0.001(9) 0.004(9) 0.008(9)
C65 0.024(11) 0.028(11) 0.025(11) 0.002(9) 0.008(8) 0.003(8)
C66 0.026(10) 0.017(10) 0.025(11) 0.005(8) 0.007(8) -0.006(8)
P5 0.015(4) 0.034(5) 0.047(6) 0.001(5) 0.001(4) 0.003(4)
N13 0.034(11) 0.045(11) 0.049(12) -0.006(9) -0.002(9) 0.001(9)
N14 0.034(11) 0.039(11) 0.043(11) 0.008(9) 0.008(9) 0.003(8)
N15 0.048(12) 0.052(12) 0.055(13) 0.004(9) 0.005(9) -0.001(9)
C71 0.039(13) 0.045(13) 0.047(13) -0.006(9) -0.001(9) -0.001(9)
C72 0.038(12) 0.040(12) 0.042(13) -0.001(9) 0.008(9) 0.003(9)
C73 0.034(12) 0.038(12) 0.039(12) -0.004(9) 0.008(9) -0.001(9)
C74 0.041(13) 0.053(14) 0.058(14) 0.001(9) -0.001(9) -0.001(9)
C75 0.047(13) 0.052(14) 0.050(14) -0.007(9) 0.007(9) 0.000(9)
C76 0.046(13) 0.044(13) 0.049(14) -0.003(9) -0.001(9) 0.000(9)

loop_
_atom_type_symbol
_atom_type_description
_atom_type_scat_dispersion_real
_atom_type_scat_dispersion_imag
_atom_type_scat_source
C C 0.0033 0.0016 'International Tables Vol C Tables 4.2.6.8 and 6.1.1.4'
H H 0.0000 0.0000 'International Tables Vol C Tables 4.2.6.8 and 6.1.1.4'
N N 0.0061 0.0033 'International Tables Vol C Tables 4.2.6.8 and 6.1.1.4'
O O 0.0106 0.0060 'International Tables Vol C Tables 4.2.6.8 and 6.1.1.4'
P P 0.1023 0.0942 'International Tables Vol C Tables 4.2.6.8 and 6.1.1.4'
Pt Pt -1.7033 8.3905 'International Tables Vol C Tables 4.2.6.8 and 6.1.1.4'

loop_
_geom_angle_atom_site_label_1
_geom_angle_atom_site_label_2
_geom_angle_atom_site_label_3
_geom_angle
C5 Pt1 C1 161.3(15)
C5 Pt1 P1 95.4(9)
C1 Pt1 P1 98.0(12)
C5 Pt1 Pt2 113.1(9)
C1 Pt1 Pt2 52.0(11)
P1 Pt1 Pt2 149.8(3)
C5 Pt1 Pt3 52.7(9)
C1 Pt1 Pt3 112.1(11)
P1 Pt1 Pt3 147.7(3)
Pt2 Pt1 Pt3 60.62(6)
C5 Pt1 Pt5 103.0(10)
C1 Pt1 Pt5 85.9(12)
P1 Pt1 Pt5 106.1(3)
Pt2 Pt1 Pt5 77.87(6)
Pt3 Pt1 Pt5 88.17(6)
C2 Pt2 C1 95.2(16)
C2 Pt2 C3 105.3(15)
C1 Pt2 C3 151.6(15)
C2 Pt2 Pt1 145.2(11)
C1 Pt2 Pt1 50.0(11)
C3 Pt2 Pt1 108.1(10)
C2 Pt2 Pt3 154.7(11)
C1 Pt2 Pt3 109.4(11)
C3 Pt2 Pt3 49.6(10)
Pt1 Pt2 Pt3 59.82(6)
C2 Pt2 Pt4 96.9(11)
C1 Pt2 Pt4 114.5(11)
C3 Pt2 Pt4 82.8(10)
Pt1 Pt2 Pt4 96.87(6)
Pt3 Pt2 Pt4 78.75(6)
C4 Pt3 C3 101.3(16)
C4 Pt3 C5 98.4(15)
C3 Pt3 C5 153.5(14)
C4 Pt3 Pt1 146.4(12)
C3 Pt3 Pt1 109.9(11)
C5 Pt3 Pt1 48.1(9)
C4 Pt3 Pt2 153.1(12)
C3 Pt3 Pt2 51.8(11)
C5 Pt3 Pt2 107.5(9)
Pt1 Pt3 Pt2 59.56(6)
C4 Pt3 Pt6 93.3(12)
C3 Pt3 Pt6 111.3(11)
C5 Pt3 Pt6 84.8(9)
Pt1 Pt3 Pt6 86.73(7)
Pt2 Pt3 Pt6 96.04(7)
C10 Pt4 C6 165.6(15)
C10 Pt4 P2 97.7(12)
C6 Pt4 P2 96.4(11)
C10 Pt4 Pt5 112.3(11)
C6 Pt4 Pt5 53.5(10)
P2 Pt4 Pt5 150.0(3)
C10 Pt4 Pt6 52.3(11)
C6 Pt4 Pt6 113.6(10)
P2 Pt4 Pt6 149.9(3)
Pt5 Pt4 Pt6 60.13(6)
C10 Pt4 Pt2 101.0(12)
C6 Pt4 Pt2 74.9(11)
P2 Pt4 Pt2 95.9(3)
Pt5 Pt4 Pt2 77.42(6)
Pt6 Pt4 Pt2 92.74(6)
C10 Pt4 Pt9 100.0(11)
C6 Pt4 Pt9 79.1(11)
P2 Pt4 Pt9 103.7(3)
Pt5 Pt4 Pt9 73.53(5)
Pt6 Pt4 Pt9 82.33(6)
Pt2 Pt4 Pt9 148.93(6)
C7 Pt5 C8 108.7(17)
C7 Pt5 C6 91.2(18)
C8 Pt5 C6 159.7(13)
C7 Pt5 Pt4 139.9(15)
C8 Pt5 Pt4 111.2(9)
C6 Pt5 Pt4 48.7(10)
C7 Pt5 Pt6 160.0(15)
C8 Pt5 Pt6 51.4(9)
C6 Pt5 Pt6 108.7(10)
Pt4 Pt5 Pt6 59.98(5)
C7 Pt5 Pt1 89.9(15)
C8 Pt5 Pt1 72.6(9)
C6 Pt5 Pt1 104.2(10)
Pt4 Pt5 Pt1 97.36(6)
Pt6 Pt5 Pt1 83.84(6)
C9 Pt6 C8 106.2(15)
C9 Pt6 C10 100.8(16)
C8 Pt6 C10 151.6(14)
C9 Pt6 Pt4 148.7(12)
C8 Pt6 Pt4 104.6(9)
C10 Pt6 Pt4 47.9(11)
C9 Pt6 Pt5 151.0(12)
C8 Pt6 Pt5 44.9(10)
C10 Pt6 Pt5 107.7(11)
Pt4 Pt6 Pt5 59.88(5)
C9 Pt6 Pt8 87.0(12)
C8 Pt6 Pt8 102.0(8)
C10 Pt6 Pt8 88.0(11)
Pt4 Pt6 Pt8 92.38(6)
Pt5 Pt6 Pt8 99.21(7)
C9 Pt6 Pt3 89.9(12)
C8 Pt6 Pt3 94.0(8)
C10 Pt6 Pt3 77.1(11)
Pt4 Pt6 Pt3 82.17(6)
Pt5 Pt6 Pt3 91.18(6)
Pt8 Pt6 Pt3 163.89(7)
C11 Pt7 C15 165.5(14)
C11 Pt7 P3 98.0(10)
C15 Pt7 P3 96.5(10)
C11 Pt7 Pt8 114.5(10)
C15 Pt7 Pt8 51.0(10)
P3 Pt7 Pt8 147.5(3)
C11 Pt7 Pt9 53.7(10)
C15 Pt7 Pt9 111.8(10)
P3 Pt7 Pt9 151.7(3)
Pt8 Pt7 Pt9 60.77(5)
C11 Pt7 Pt10 72.3(10)
C15 Pt7 Pt10 105.0(11)
P3 Pt7 Pt10 98.9(3)
Pt8 Pt7 Pt10 90.13(6)
Pt9 Pt7 Pt10 74.68(5)
C14 Pt8 C15 106.4(19)
C14 Pt8 C13 94.8(19)
C15 Pt8 C13 158.8(14)
C14 Pt8 Pt7 155.7(16)
C15 Pt8 Pt7 49.3(10)
C13 Pt8 Pt7 109.5(10)
C14 Pt8 Pt9 144.3(15)
C15 Pt8 Pt9 109.3(10)
C13 Pt8 Pt9 49.5(10)
Pt7 Pt8 Pt9 59.96(5)
C14 Pt8 Pt11 92.9(15)
C15 Pt8 Pt11 83.7(10)
C13 Pt8 Pt11 95.8(11)
Pt7 Pt8 Pt11 84.31(6)
Pt9 Pt8 Pt11 91.50(6)
C14 Pt8 Pt6 97.2(15)
C15 Pt8 Pt6 81.8(10)
C13 Pt8 Pt6 95.4(11)
Pt7 Pt8 Pt6 81.48(6)
Pt9 Pt8 Pt6 87.35(6)
Pt11 Pt8 Pt6 164.21(7)
C12 Pt9 C13 104.9(16)
C12 Pt9 C11 97.0(15)
C13 Pt9 C11 158.0(15)
C12 Pt9 Pt7 145.2(12)
C13 Pt9 Pt7 109.8(11)
C11 Pt9 Pt7 48.3(10)
C12 Pt9 Pt8 155.5(12)
C13 Pt9 Pt8 50.6(11)
C11 Pt9 Pt8 107.5(10)
Pt7 Pt9 Pt8 59.26(5)
C12 Pt9 Pt4 88.2(12)
C13 Pt9 Pt4 76.6(11)
C11 Pt9 Pt4 107.1(9)
Pt7 Pt9 Pt4 100.94(6)
Pt8 Pt9 Pt4 86.10(6)
C17 Pt10 C18 112.2(16)
C17 Pt10 C16 88.5(15)
C18 Pt10 C16 159.2(13)
C17 Pt10 Pt11 162.9(12)
C18 Pt10 Pt11 51.2(9)
C16 Pt10 Pt11 108.0(9)
C17 Pt10 Pt12 136.1(13)
C18 Pt10 Pt12 111.2(9)
C16 Pt10 Pt12 47.9(9)
Pt11 Pt10 Pt12 60.07(5)
C17 Pt10 Pt7 99.5(13)
C18 Pt10 Pt7 69.8(10)
C16 Pt10 Pt7 110.5(9)
Pt11 Pt10 Pt7 79.24(6)
Pt12 Pt10 Pt7 100.73(6)
C19 Pt11 C18 99.5(15)
C19 Pt11 C20 98.2(14)
C18 Pt11 C20 161.6(14)
C19 Pt11 Pt10 150.3(10)
C18 Pt11 Pt10 51.1(11)
C20 Pt11 Pt10 110.7(9)
C19 Pt11 Pt12 148.7(10)
C18 Pt11 Pt12 111.1(11)
C20 Pt11 Pt12 50.7(9)
Pt10 Pt11 Pt12 60.04(5)
C19 Pt11 Pt8 93.0(11)
C18 Pt11 Pt8 97.7(10)
C20 Pt11 Pt8 86.2(9)
Pt10 Pt11 Pt8 95.38(6)
Pt12 Pt11 Pt8 89.38(6)
C19 Pt11 Pt14 86.5(11)
C18 Pt11 Pt14 96.5(10)
C20 Pt11 Pt14 79.7(9)
Pt10 Pt11 Pt14 92.08(6)
Pt12 Pt11 Pt14 83.75(6)
Pt8 Pt11 Pt14 165.64(6)
C16 Pt12 C20 166.8(13)
C16 Pt12 P4 96.8(9)
C20 Pt12 P4 96.3(9)
C16 Pt12 Pt10 53.1(9)
C20 Pt12 Pt10 113.7(9)
P4 Pt12 Pt10 149.8(2)
C16 Pt12 Pt11 113.0(9)
C20 Pt12 Pt11 53.9(9)
P4 Pt12 Pt11 150.1(2)
Pt10 Pt12 Pt11 59.89(5)
C16 Pt12 Pt15 71.4(10)
C20 Pt12 Pt15 104.7(9)
P4 Pt12 Pt15 100.6(3)
Pt10 Pt12 Pt15 69.22(5)
Pt11 Pt12 Pt15 87.33(5)
C25 Pt13 C21 157.4(12)
C25 Pt13 P5 97.6(10)
C21 Pt13 P5 100.6(8)
C25 Pt13 Pt15 50.2(10)
C21 Pt13 Pt15 111.3(8)
P5 Pt13 Pt15 147.7(3)
C25 Pt13 Pt14 110.1(9)
C21 Pt13 Pt14 51.2(8)
P5 Pt13 Pt14 151.8(3)
Pt15 Pt13 Pt14 60.44(5)
C22 Pt14 C23 95.8(14)
C22 Pt14 C21 107.3(13)
C23 Pt14 C21 147.5(12)
C22 Pt14 Pt13 157.0(10)
C23 Pt14 Pt13 105.7(9)
C21 Pt14 Pt13 49.8(8)
C22 Pt14 Pt15 143.3(10)
C23 Pt14 Pt15 49.0(9)
C21 Pt14 Pt15 109.1(8)
Pt13 Pt14 Pt15 59.61(5)
C22 Pt14 Pt11 93.4(11)
C23 Pt14 Pt11 112.3(9)
C21 Pt14 Pt11 89.3(8)
Pt13 Pt14 Pt11 85.95(6)
Pt15 Pt14 Pt11 92.11(6)
C24 Pt15 C23 100.4(12)
C24 Pt15 C25 103.1(14)
C23 Pt15 C25 146.0(13)
C24 Pt15 Pt13 150.5(9)
C23 Pt15 Pt13 107.2(8)
C25 Pt15 Pt13 47.5(10)
C24 Pt15 Pt14 149.5(9)
C23 Pt15 Pt14 50.2(8)
C25 Pt15 Pt14 107.0(10)
Pt13 Pt15 Pt14 59.96(5)
C24 Pt15 Pt12 89.9(10)
C23 Pt15 Pt12 82.5(9)
C25 Pt15 Pt12 121.5(10)
Pt13 Pt15 Pt12 103.67(6)
Pt14 Pt15 Pt12 79.14(6)
O1 C1 Pt1 142(4)
O1 C1 Pt2 140(3)
Pt1 C1 Pt2 77.9(14)
O2 C2 Pt2 178(4)
O3 C3 Pt3 143(3)
O3 C3 Pt2 138(3)
Pt3 C3 Pt2 78.6(13)
O4 C4 Pt3 166(4)
O5 C5 Pt1 144(3)
O5 C5 Pt3 137(3)
Pt1 C5 Pt3 79.2(12)
O6 C6 Pt4 144(3)
O6 C6 Pt5 138(3)
Pt4 C6 Pt5 77.8(13)
O7 C7 Pt5 172(5)
O8 C8 Pt5 148(3)
O8 C8 Pt6 129(2)
Pt5 C8 Pt6 83.8(13)
O9 C9 Pt6 176(4)
O10 C10 Pt4 143(3)
O10 C10 Pt6 137(3)
Pt4 C10 Pt6 79.8(15)
O11 C11 Pt7 145(3)
O11 C11 Pt9 137(3)
Pt7 C11 Pt9 78.0(13)
O12 C12 Pt9 176(4)
O13 C13 Pt9 145(3)
O13 C13 Pt8 135(3)
Pt9 C13 Pt8 79.9(13)
O14 C14 Pt8 172(4)
O15 C15 Pt7 142(3)
O15 C15 Pt8 138(3)
Pt7 C15 Pt8 79.6(13)
O16 C16 Pt12 147(3)
O16 C16 Pt10 134(3)
Pt12 C16 Pt10 79.0(12)
O17 C17 Pt10 173(4)
O18 C18 Pt10 143(3)
O18 C18 Pt11 139(3)
Pt10 C18 Pt11 77.7(13)
O19 C19 Pt11 176(3)
O20 C20 Pt12 145(3)
O20 C20 Pt11 139(3)
Pt12 C20 Pt11 75.4(12)
O21 C21 Pt13 140(2)
O21 C21 Pt14 141(3)
Pt13 C21 Pt14 79.0(10)
O22 C22 Pt14 177(3)
O23 C23 Pt15 143(3)
O23 C23 Pt14 134(3)
Pt15 C23 Pt14 80.8(11)
O24 C24 Pt15 173(3)
O25 C25 Pt13 143(3)
O25 C25 Pt15 134(3)
Pt13 C25 Pt15 82.3(13)
C31 P1 C33 96.3(19)
C31 P1 C32 100(2)
C33 P1 C32 99(2)
C31 P1 Pt1 123.0(13)
C33 P1 Pt1 116.8(14)
C32 P1 Pt1 117.3(17)
C34 N1 C36 108(4)
C34 N1 C31 107(4)
C36 N1 C31 104(4)
C35 N2 C34 104(3)
C35 N2 C32 113(4)
C34 N2 C32 106(4)
C35 N3 C36 106(4)
C35 N3 C33 111(3)
C36 N3 C33 107(3)
N1 C31 P1 117(3)
N1 C31 H31A 108.1
P1 C31 H31A 108.1
N1 C31 H31B 108.1
P1 C31 H31B 108.1
H31A C31 H31B 107.3
N2 C32 P1 109(3)
N2 C32 H32A 109.9
P1 C32 H32A 109.9
N2 C32 H32B 109.9
P1 C32 H32B 109.9
H32A C32 H32B 108.3
N3 C33 P1 113(3)
N3 C33 H33A 108.9
P1 C33 H33A 108.9
N3 C33 H33B 108.9
P1 C33 H33B 108.9
H33A C33 H33B 107.7
N1 C34 N2 122(4)
N1 C34 H34A 106.8
N2 C34 H34A 106.8
N1 C34 H34B 106.8
N2 C34 H34B 106.8
H34A C34 H34B 106.6
N3 C35 N2 121(4)
N3 C35 H35A 107.2
N2 C35 H35A 107.2
N3 C35 H35B 107.2
N2 C35 H35B 107.2
H35A C35 H35B 106.8
N1 C36 N3 121(4)
N1 C36 H36A 107.2
N3 C36 H36A 107.2
N1 C36 H36B 107.2
N3 C36 H36B 107.2
H36A C36 H36B 106.8
C42 P2 C41 96.6(17)
C42 P2 C43 96.9(16)
C41 P2 C43 96.6(17)
C42 P2 Pt4 120.0(11)
C41 P2 Pt4 119.0(13)
C43 P2 Pt4 122.1(12)
C44 N4 C46 109(3)
C44 N4 C41 110(3)
C46 N4 C41 112(3)
C45 N5 C42 115(3)
C45 N5 C44 107(3)
C42 N5 C44 113(3)
C45 N6 C43 112(3)
C45 N6 C46 111(3)
C43 N6 C46 111(3)
N4 C41 P2 114(2)
N4 C41 H41A 108.7
P2 C41 H41A 108.7
N4 C41 H41B 108.7
P2 C41 H41B 108.7
H41A C41 H41B 107.6
N5 C42 P2 110(2)
N5 C42 H42A 109.6
P2 C42 H42A 109.6
N5 C42 H42B 109.6
P2 C42 H42B 109.6
H42A C42 H42B 108.1
N6 C43 P2 113(2)
N6 C43 H43A 108.9
P2 C43 H43A 108.9
N6 C43 H43B 108.9
P2 C43 H43B 108.9
H43A C43 H43B 107.7
N4 C44 N5 112(3)
N4 C44 H44A 109.3
N5 C44 H44A 109.3
N4 C44 H44B 109.3
N5 C44 H44B 109.3
H44A C44 H44B 107.9
N6 C45 N5 113(3)
N6 C45 H45A 109.1
N5 C45 H45A 109.1
N6 C45 H45B 109.1
N5 C45 H45B 109.1
H45A C45 H45B 107.8
N4 C46 N6 113(3)
N4 C46 H46A 109.1
N6 C46 H46A 109.1
N4 C46 H46B 109.1
N6 C46 H46B 109.1
H46A C46 H46B 107.8
C53 P3 C52 95.8(18)
C53 P3 C51 96(2)
C52 P3 C51 99(2)
C53 P3 Pt7 120.7(14)
C52 P3 Pt7 120.6(11)
C51 P3 Pt7 119.7(15)
C54 N7 C56 113(4)
C54 N7 C51 108(4)
C56 N7 C51 108(4)
C52 N8 C55 114(4)
C52 N8 C54 110(4)
C55 N8 C54 109(4)
C53 N9 C55 110(4)
C53 N9 C56 113(4)
C55 N9 C56 108(4)
N7 C51 P3 113(3)
N7 C51 H51A 109.0
P3 C51 H51A 109.0
N7 C51 H51B 109.0
P3 C51 H51B 109.0
H51A C51 H51B 107.8
N8 C52 P3 111(3)
N8 C52 H52A 109.4
P3 C52 H52A 109.4
N8 C52 H52B 109.4
P3 C52 H52B 109.4
H52A C52 H52B 108.0
N9 C53 P3 113(3)
N9 C53 H53A 109.0
P3 C53 H53A 109.0
N9 C53 H53B 109.0
P3 C53 H53B 109.0
H53A C53 H53B 107.8
N7 C54 N8 115(4)
N7 C54 H54A 108.6
N8 C54 H54A 108.6
N7 C54 H54B 108.6
N8 C54 H54B 108.6
H54A C54 H54B 107.6
N8 C55 N9 114(4)
N8 C55 H55A 108.8
N9 C55 H55A 108.8
N8 C55 H55B 108.8
N9 C55 H55B 108.8
H55A C55 H55B 107.7
N7 C56 N9 113(4)
N7 C56 H56A 109.0
N9 C56 H56A 109.0
N7 C56 H56B 109.0
N9 C56 H56B 109.0
H56A C56 H56B 107.8
C63 P4 C61 96.7(17)
C63 P4 C62 97.2(17)
C61 P4 C62 94.3(17)
C63 P4 Pt12 120.9(12)
C61 P4 Pt12 120.9(13)
C62 P4 Pt12 120.7(11)
C64 N10 C61 111(3)
C64 N10 C66 105(3)
C61 N10 C66 107(3)
C62 N11 C65 112(3)
C62 N11 C64 109(3)
C65 N11 C64 104(3)
C66 N12 C65 110(3)
C66 N12 C63 111(3)
C65 N12 C63 111(3)
N10 C61 P4 117(3)
N10 C61 H61A 108.0
P4 C61 H61A 108.0
N10 C61 H61B 108.0
P4 C61 H61B 108.0
H61A C61 H61B 107.3
N11 C62 P4 115(2)
N11 C62 H62A 108.5
P4 C62 H62A 108.5
N11 C62 H62B 108.5
P4 C62 H62B 108.5
H62A C62 H62B 107.5
N12 C63 P4 114(2)
N12 C63 H63A 108.7
P4 C63 H63A 108.7
N12 C63 H63B 108.7
P4 C63 H63B 108.7
H63A C63 H63B 107.6
N10 C64 N11 119(3)
N10 C64 H64A 107.6
N11 C64 H64A 107.6
N10 C64 H64B 107.6
N11 C64 H64B 107.6
H64A C64 H64B 107.1
N12 C65 N11 114(3)
N12 C65 H65A 108.7
N11 C65 H65A 108.7
N12 C65 H65B 108.7
N11 C65 H65B 108.7
H65A C65 H65B 107.6
N12 C66 N10 115(3)
N12 C66 H66A 108.4
N10 C66 H66A 108.4
N12 C66 H66B 108.4
N10 C66 H66B 108.4
H66A C66 H66B 107.5
C72 P5 C71 95.7(19)
C72 P5 C73 94.0(17)
C71 P5 C73 97.4(17)
C72 P5 Pt13 123.7(13)
C71 P5 Pt13 119.5(13)
C73 P5 Pt13 120.1(10)
C71 N13 C74 107(3)
C71 N13 C76 110(3)
C74 N13 C76 107(3)
C75 N14 C72 107(3)
C75 N14 C74 104(3)
C72 N14 C74 109(3)
C73 N15 C75 112(3)
C73 N15 C76 112(3)
C75 N15 C76 106(3)
N13 C71 P5 116(3)
N13 C71 H71A 108.3
P5 C71 H71A 108.3
N13 C71 H71B 108.3
P5 C71 H71B 108.3
H71A C71 H71B 107.4
N14 C72 P5 117(3)
N14 C72 H72A 108.1
P5 C72 H72A 108.1
N14 C72 H72B 108.1
P5 C72 H72B 108.1
H72A C72 H72B 107.3
N15 C73 P5 113(3)
N15 C73 H73A 108.9
P5 C73 H73A 108.9
N15 C73 H73B 108.9
P5 C73 H73B 108.9
H73A C73 H73B 107.7
N14 C74 N13 120(4)
N14 C74 H74A 107.3
N13 C74 H74A 107.3
N14 C74 H74B 107.3
N13 C74 H74B 107.3
H74A C74 H74B 106.9
N15 C75 N14 121(4)
N15 C75 H75A 107.0
N14 C75 H75A 107.0
N15 C75 H75B 107.0
N14 C75 H75B 107.0
H75A C75 H75B 106.7
N15 C76 N13 115(3)
N15 C76 H76A 108.5
N13 C76 H76A 108.5
N15 C76 H76B 108.5
N13 C76 H76B 108.5
H76A C76 H76B 107.5
C102 N16 C104 104(4)
C102 N16 C101 102(4)
C104 N16 C101 119(4)
C102 N16 C103 110(4)
C104 N16 C103 111(4)
C101 N16 C103 109(4)
N16 C101 H10A 109.5
N16 C101 H10B 109.5
H10A C101 H10B 109.5
N16 C101 H10C 109.5
H10A C101 H10C 109.5
H10B C101 H10C 109.5
N16 C102 H10D 109.5
N16 C102 H10E 109.5
H10D C102 H10E 109.5
N16 C102 H10F 109.5
H10D C102 H10F 109.5
H10E C102 H10F 109.5
N16 C103 H10G 109.5
N16 C103 H10H 109.5
H10G C103 H10H 109.5
N16 C103 H10I 109.5
H10G C103 H10I 109.5
H10H C103 H10I 109.5
N16 C104 C105 112(4)
N16 C104 H10J 109.2
C105 C104 H10J 109.2
N16 C104 H10K 109.2
C105 C104 H10K 109.2
H10J C104 H10K 107.9
C106 C105 C110 120.0
C106 C105 C104 123(3)
C110 C105 C104 117(3)
C107 C106 C105 120.0
C107 C106 H106 120.0
C105 C106 H106 120.0
C106 C107 C108 120.0
C106 C107 H107 120.0
C108 C107 H107 120.0
C109 C108 C107 120.0
C109 C108 H108 120.0
C107 C108 H108 120.0
C108 C109 C110 120.0
C108 C109 H109 120.0
C110 C109 H109 120.0
C109 C110 C105 120.0
C109 C110 H110 120.0
C105 C110 H110 120.0
C201 N17 C204 116(4)
C201 N17 C202 106(4)
C204 N17 C202 112(4)
C201 N17 C203 106(4)
C204 N17 C203 108(4)
C202 N17 C203 109(4)
N17 C201 H20A 109.5
N17 C201 H20B 109.5
H20A C201 H20B 109.5
N17 C201 H20C 109.5
H20A C201 H20C 109.5
H20B C201 H20C 109.5
N17 C202 H20D 109.5
N17 C202 H20E 109.5
H20D C202 H20E 109.5
N17 C202 H20F 109.5
H20D C202 H20F 109.5
H20E C202 H20F 109.5
N17 C203 H20G 109.5
N17 C203 H20H 109.5
H20G C203 H20H 109.5
N17 C203 H20I 109.5
H20G C203 H20I 109.5
H20H C203 H20I 109.5
N17 C204 C205 118(4)
N17 C204 H20J 107.7
C205 C204 H20J 107.7
N17 C204 H20K 107.7
C205 C204 H20K 107.7
H20J C204 H20K 107.1
C206 C205 C210 120.0
C206 C205 C204 121(3)
C210 C205 C204 119(3)
C205 C206 C207 120.0
C205 C206 H206 120.0
C207 C206 H206 120.0
C208 C207 C206 120.0
C208 C207 H207 120.0
C206 C207 H207 120.0
C207 C208 C209 120.0
C207 C208 H208 120.0
C209 C208 H208 120.0
C208 C209 C210 120.0
C208 C209 H209 120.0
C210 C209 H209 120.0
C209 C210 C205 120.0
C209 C210 H210 120.0
C205 C210 H210 120.0
O301 C301 C303 122(5)
O301 C301 C302 116(5)
C303 C301 C302 122(5)
C301 C302 H30A 109.5
C301 C302 H30B 109.5
H30A C302 H30B 109.5
C301 C302 H30C 109.5
H30A C302 H30C 109.5
H30B C302 H30C 109.5
C301 C303 H30D 109.5
C301 C303 H30E 109.5
H30D C303 H30E 109.5
C301 C303 H30F 109.5
H30D C303 H30F 109.5
H30E C303 H30F 109.5

loop_
_geom_bond_atom_site_label_1
_geom_bond_atom_site_label_2
_geom_bond_distance
Pt1 C5 2.01(4)
Pt1 C1 2.07(4)
Pt1 P1 2.222(11)
Pt1 Pt2 2.646(2)
Pt1 Pt3 2.653(2)
Pt1 Pt5 3.146(2)
Pt2 C2 1.90(4)
Pt2 C1 2.13(4)
Pt2 C3 2.14(4)
Pt2 Pt3 2.674(2)
Pt2 Pt4 3.169(2)
Pt3 C4 1.94(4)
Pt3 C3 2.08(4)
Pt3 C5 2.15(3)
Pt3 Pt6 3.005(2)
Pt4 C10 2.00(4)
Pt4 C6 2.04(4)
Pt4 P2 2.234(10)
Pt4 Pt5 2.648(2)
Pt4 Pt6 2.651(2)
Pt4 Pt9 3.215(2)
Pt5 C7 1.85(5)
Pt5 C8 1.88(4)
Pt5 C6 2.18(4)
Pt5 Pt6 2.655(2)
Pt6 C9 1.83(4)
Pt6 C8 2.09(3)
Pt6 C10 2.13(4)
Pt6 Pt8 2.941(2)
Pt7 C11 2.03(4)
Pt7 C15 2.03(4)
Pt7 P3 2.223(9)
Pt7 Pt8 2.6358(19)
Pt7 Pt9 2.655(2)
Pt7 Pt10 3.182(2)
Pt8 C14 1.84(5)
Pt8 C15 2.08(4)
Pt8 C13 2.10(4)
Pt8 Pt9 2.676(2)
Pt8 Pt11 2.933(2)
Pt9 C12 1.87(4)
Pt9 C13 2.07(4)
Pt9 C11 2.19(3)
Pt10 C17 1.89(4)
Pt10 C18 2.11(4)
Pt10 C16 2.17(3)
Pt10 Pt11 2.654(2)
Pt10 Pt12 2.6584(19)
Pt11 C19 1.85(3)
Pt11 C18 2.12(3)
Pt11 C20 2.22(3)
Pt11 Pt12 2.659(2)
Pt11 Pt14 2.954(2)
Pt12 C16 2.01(4)
Pt12 C20 2.13(4)
Pt12 P4 2.227(8)
Pt12 Pt15 3.187(2)
Pt13 C25 1.97(4)
Pt13 C21 2.07(3)
Pt13 P5 2.225(9)
Pt13 Pt15 2.649(2)
Pt13 Pt14 2.6580(19)
Pt14 C22 1.84(4)
Pt14 C23 2.08(3)
Pt14 C21 2.11(3)
Pt14 Pt15 2.671(2)
Pt15 C24 1.89(3)
Pt15 C23 2.04(3)
Pt15 C25 2.05(3)
C1 O1 1.13(4)
C2 O2 1.08(4)
C3 O3 1.08(4)
C4 O4 1.08(5)
C5 O5 1.12(4)
C6 O6 1.13(4)
C7 O7 1.16(5)
C8 O8 1.28(4)
C9 O9 1.19(5)
C10 O10 1.18(4)
C11 O11 1.14(4)
C12 O12 1.15(4)
C13 O13 1.13(4)
C14 O14 1.18(5)
C15 O15 1.20(4)
C16 O16 1.14(4)
C17 O17 1.10(4)
C18 O18 1.12(4)
C19 O19 1.20(4)
C20 O20 1.11(4)
C21 O21 1.14(4)
C22 O22 1.13(4)
C23 O23 1.15(4)
C24 O24 1.07(4)
C25 O25 1.25(4)
P1 C31 1.79(4)
P1 C33 1.85(4)
P1 C32 1.87(5)
N1 C34 1.39(6)
N1 C36 1.45(6)
N1 C31 1.49(5)
N2 C35 1.45(5)
N2 C34 1.48(5)
N2 C32 1.53(6)
N3 C35 1.398(19)
N3 C36 1.47(6)
N3 C33 1.50(5)
C31 H31A 0.9900
C31 H31B 0.9900
C32 H32A 0.9900
C32 H32B 0.9900
C33 H33A 0.9900
C33 H33B 0.9900
C34 H34A 0.9900
C34 H34B 0.9900
C35 H35A 0.9900
C35 H35B 0.9900
C36 H36A 0.9900
C36 H36B 0.9900
P2 C42 1.81(3)
P2 C41 1.85(4)
P2 C43 1.86(3)
N4 C44 1.44(5)
N4 C46 1.45(4)
N4 C41 1.45(4)
N5 C45 1.45(4)
N5 C42 1.47(4)
N5 C44 1.50(5)
N6 C45 1.41(4)
N6 C43 1.41(4)
N6 C46 1.46(4)
C41 H41A 0.9900
C41 H41B 0.9900
C42 H42A 0.9900
C42 H42B 0.9900
C43 H43A 0.9900
C43 H43B 0.9900
C44 H44A 0.9900
C44 H44B 0.9900
C45 H45A 0.9900
C45 H45B 0.9900
C46 H46A 0.9900
C46 H46B 0.9900
P3 C53 1.83(4)
P3 C52 1.84(4)
P3 C51 1.88(5)
N7 C54 1.42(6)
N7 C56 1.44(6)
N7 C51 1.46(6)
N8 C52 1.399(19)
N8 C55 1.41(6)
N8 C54 1.48(6)
N9 C53 1.45(5)
N9 C55 1.45(6)
N9 C56 1.47(6)
C51 H51A 0.9900
C51 H51B 0.9900
C52 H52A 0.9900
C52 H52B 0.9900
C53 H53A 0.9900
C53 H53B 0.9900
C54 H54A 0.9900
C54 H54B 0.9900
C55 H55A 0.9900
C55 H55B 0.9900
C56 H56A 0.9900
C56 H56B 0.9900
P4 C63 1.81(4)
P4 C61 1.81(4)
P4 C62 1.82(4)
N10 C64 1.41(4)
N10 C61 1.44(4)
N10 C66 1.50(4)
N11 C62 1.44(5)
N11 C65 1.47(4)
N11 C64 1.48(5)
N12 C66 1.42(4)
N12 C65 1.43(4)
N12 C63 1.44(4)
C61 H61A 0.9900
C61 H61B 0.9900
C62 H62A 0.9900
C62 H62B 0.9900
C63 H63A 0.9900
C63 H63B 0.9900
C64 H64A 0.9900
C64 H64B 0.9900
C65 H65A 0.9900
C65 H65B 0.9900
C66 H66A 0.9900
C66 H66B 0.9900
P5 C72 1.84(4)
P5 C71 1.85(4)
P5 C73 1.86(4)
N13 C71 1.42(5)
N13 C74 1.47(5)
N13 C76 1.49(5)
N14 C75 1.44(5)
N14 C72 1.45(5)
N14 C74 1.45(5)
N15 C73 1.393(19)
N15 C75 1.42(5)
N15 C76 1.45(5)
C71 H71A 0.9900
C71 H71B 0.9900
C72 H72A 0.9900
C72 H72B 0.9900
C73 H73A 0.9900
C73 H73B 0.9900
C74 H74A 0.9900
C74 H74B 0.9900
C75 H75A 0.9900
C75 H75B 0.9900
C76 H76A 0.9900
C76 H76B 0.9900
N16 C102 1.51(3)
N16 C104 1.51(3)
N16 C101 1.51(3)
N16 C103 1.52(3)
C101 H10A 0.9800
C101 H10B 0.9800
C101 H10C 0.9800
C102 H10D 0.9800
C102 H10E 0.9800
C102 H10F 0.9800
C103 H10G 0.9800
C103 H10H 0.9800
C103 H10I 0.9800
C104 C105 1.53(6)
C104 H10J 0.9900
C104 H10K 0.9900
C105 C106 1.3900
C105 C110 1.3900
C106 C107 1.3900
C106 H106 0.9500
C107 C108 1.3900
C107 H107 0.9500
C108 C109 1.3900
C108 H108 0.9500
C109 C110 1.3900
C109 H109 0.9500
C110 H110 0.9500
N17 C201 1.42(3)
N17 C204 1.43(3)
N17 C202 1.43(3)
N17 C203 1.43(3)
C201 H20A 0.9800
C201 H20B 0.9800
C201 H20C 0.9800
C202 H20D 0.9800
C202 H20E 0.9800
C202 H20F 0.9800
C203 H20G 0.9800
C203 H20H 0.9800
C203 H20I 0.9800
C204 C205 1.58(5)
C204 H20J 0.9900
C204 H20K 0.9900
C205 C206 1.3900
C205 C210 1.3900
C206 C207 1.3900
C206 H206 0.9500
C207 C208 1.3900
C207 H207 0.9500
C208 C209 1.3900
C208 H208 0.9500
C209 C210 1.3900
C209 H209 0.9500
C210 H210 0.9500
O301 C301 1.25(6)
C301 C303 1.42(6)
C301 C302 1.51(6)
C302 H30A 0.9800
C302 H30B 0.9800
C302 H30C 0.9800
C303 H30D 0.9800
C303 H30E 0.9800
C303 H30F 0.9800
